data_4501876
loop_
_publ_author_name
'Song, Li-Fang'
'Jiang, Chun-Hong'
'Jiao, Cheng-Li'
'Zhang, Jian'
'Sun, Li-Xian'
'Xu, Fen'
'You, Wan-Sheng'
'Wang, Zhong-Gang'
'Zhao, Ji-Jun'

_publ_section_title
;
 Two New Metal&#x2212;Organic Frameworks with Mixed Ligands of Carboxylate
 and Bipyridine: Synthesis, Crystal Structure, and Sensing for Methanol
;
_journal_issue 12
_journal_name_full 'Crystal Growth &amp; Design'
_journal_page_first 5020
_journal_paper_doi 10.1021/cg100599z
_journal_volume 10
_journal_year 2010
_chemical_formula_sum 'C29 H24 Cu2 N4 O9'
_chemical_formula_weight 699.60
_chemical_name_systematic
; 
 ? 
;
_space_group_IT_number 2
_symmetry_cell_setting triclinic
_symmetry_space_group_name_Hall '-P 1'
_symmetry_space_group_name_H-M 'P -1'
_atom_sites_solution_hydrogens geom
_atom_sites_solution_primary direct
_atom_sites_solution_secondary difmap
_audit_creation_method SHELXL-97
_cell_angle_alpha 92.857(2)
_cell_angle_beta 104.123(2)
_cell_angle_gamma 107.665(2)
_cell_formula_units_Z 2
_cell_length_a 8.7523(15)
_cell_length_b 9.9715(17)
_cell_length_c 17.610(3)
_cell_measurement_temperature 293(2)
_cell_volume 1407.3(4)
_computing_cell_refinement 'Bruker XSCANS'
_computing_data_collection 'Bruker XSCANS'
_computing_data_reduction 'Bruker SHELXTL'
_computing_molecular_graphics 'Bruker SHELXTL'
_computing_publication_material 'Bruker SHELXTL'
_computing_structure_refinement 'SHELXL-97 (Sheldrick, 1997)'
_computing_structure_solution 'SHELXS-97 (Sheldrick, 1990)'
_diffrn_ambient_temperature 293(2)
_diffrn_measured_fraction_theta_full 0.984
_diffrn_measured_fraction_theta_max 0.984
_diffrn_measurement_device_type 'Bruker P4'
_diffrn_measurement_method 'omega scans'
_diffrn_radiation_monochromator graphite
_diffrn_radiation_source 'fine-focus sealed tube'
_diffrn_radiation_type MoK\a
_diffrn_radiation_wavelength 0.71073
_diffrn_reflns_av_R_equivalents 0.0305
_diffrn_reflns_av_sigmaI/netI 0.0648
_diffrn_reflns_limit_h_max 10
_diffrn_reflns_limit_h_min -10
_diffrn_reflns_limit_k_max 11
_diffrn_reflns_limit_k_min -11
_diffrn_reflns_limit_l_max 20
_diffrn_reflns_limit_l_min -16
_diffrn_reflns_number 7128
_diffrn_reflns_theta_full 25.02
_diffrn_reflns_theta_max 25.02
_diffrn_reflns_theta_min 2.16
_exptl_absorpt_coefficient_mu 1.575
_exptl_absorpt_correction_T_max 0.8584
_exptl_absorpt_correction_T_min 0.8335
_exptl_absorpt_correction_type multi-scan
_exptl_absorpt_process_details SADABS
_exptl_crystal_colour 'dark blue'
_exptl_crystal_density_diffrn 1.651
_exptl_crystal_density_method 'not measured'
_exptl_crystal_description block
_exptl_crystal_F_000 712
_exptl_crystal_size_max 0.12
_exptl_crystal_size_mid 0.10
_exptl_crystal_size_min 0.10
_refine_diff_density_max 0.590
_refine_diff_density_min -0.543
_refine_diff_density_rms 0.095
_refine_ls_extinction_method SHELXL
_refine_ls_goodness_of_fit_ref 1.040
_refine_ls_hydrogen_treatment mixed
_refine_ls_matrix_type full
_refine_ls_number_parameters 413
_refine_ls_number_reflns 4890
_refine_ls_number_restraints 0
_refine_ls_restrained_S_all 1.040
_refine_ls_R_factor_all 0.0680
_refine_ls_R_factor_gt 0.0456
_refine_ls_shift/su_max 0.001
_refine_ls_shift/su_mean 0.000
_refine_ls_structure_factor_coef Fsqd
_refine_ls_weighting_details 'calc w=1/[\s^2^(Fo^2^)+(0.0520P)^2^+0.0000P] where P=(Fo^2^+2Fc^2^)/3'
_refine_ls_weighting_scheme calc
_refine_ls_wR_factor_gt 0.1024
_refine_ls_wR_factor_ref 0.1129
_reflns_number_gt 3597
_reflns_number_total 4890
_reflns_threshold_expression >2sigma(I)
_cod_data_source_file cg100599z_si_002.cif
_cod_data_source_block s0705h
_cod_depositor_comments
;
The following automatic conversions were performed:

'_symmetry_cell_setting' value 'Triclinic' changed to 'triclinic'
according to /home/saulius/struct/CIF-dictionaries/cif_core.dic
dictionary named 'cif_core.dic' version 2.4.2 from 2011-04-26.

Automatic conversion script
Id: cif_fix_values 1715 2011-07-08 13:25:40Z adriana 
;
_cod_original_sg_symbol_H-M P-1
_cod_database_code 4501876

loop_
_symmetry_equiv_pos_as_xyz
'x, y, z'
'-x, -y, -z'

loop_
_atom_site_label
_atom_site_type_symbol
_atom_site_fract_x
_atom_site_fract_y
_atom_site_fract_z
_atom_site_U_iso_or_equiv
_atom_site_adp_type
_atom_site_occupancy
_atom_site_symmetry_multiplicity
_atom_site_calc_flag
_atom_site_refinement_flags
H2WB H 0.757(7) 0.898(6) 0.319(3) 0.07(2) Uiso 1 1 d .
H1WB H 0.569(7) 0.672(6) 0.305(3) 0.05(2) Uiso 1 1 d .
H1WA H 0.444(7) 0.556(6) 0.290(3) 0.07(2) Uiso 1 1 d .
H2WA H 0.642(6) 0.937(6) 0.286(3) 0.041(18) Uiso 1 1 d .
Cu1 Cu 0.07024(6) 0.58701(5) 0.33522(3) 0.02539(16) Uani 1 1 d .
Cu2 Cu -0.19094(6) 0.42902(5) 0.16113(3) 0.02457(16) Uani 1 1 d .
O1 O -0.1526(3) 0.5136(3) 0.26703(15) 0.0300(7) Uani 1 1 d .
O1W O 0.5474(5) 0.5927(5) 0.3017(2) 0.0500(10) Uani 1 1 d .
O2W O 0.6609(6) 0.8871(4) 0.3143(3) 0.0511(10) Uani 1 1 d .
O6 O 0.1381(3) 0.7571(3) 0.28676(16) 0.0309(7) Uani 1 1 d .
O7 O -0.0296(4) 0.8534(3) 0.32931(18) 0.0376(8) Uani 1 1 d .
N1 N 0.2817(4) 0.6584(4) 0.4259(2) 0.0315(9) Uani 1 1 d .
N2 N 0.0297(4) 0.4253(4) 0.40011(18) 0.0271(8) Uani 1 1 d .
N3 N -0.2536(4) 0.5899(4) 0.10846(19) 0.0295(8) Uani 1 1 d .
N4 N -0.2025(4) 0.3699(4) 0.0481(2) 0.0309(8) Uani 1 1 d .
C1 C 0.4074(6) 0.7794(5) 0.4336(3) 0.0423(12) Uani 1 1 d .
H1A H 0.4028 0.8354 0.3929 0.051 Uiso 1 1 calc R
C2 C 0.5424(6) 0.8244(6) 0.4986(3) 0.0531(14) Uani 1 1 d .
H2A H 0.6269 0.9098 0.5023 0.064 Uiso 1 1 calc R
C3 C 0.5504(6) 0.7406(6) 0.5582(3) 0.0518(14) Uani 1 1 d .
H3A H 0.6409 0.7686 0.6029 0.062 Uiso 1 1 calc R
C4 C 0.4235(6) 0.6152(6) 0.5511(3) 0.0440(12) Uani 1 1 d .
H4A H 0.4273 0.5572 0.5908 0.053 Uiso 1 1 calc R
C5 C 0.2892(5) 0.5759(5) 0.4838(2) 0.0317(10) Uani 1 1 d .
C6 C 0.1490(5) 0.4411(5) 0.4689(2) 0.0305(10) Uani 1 1 d .
C7 C 0.1357(7) 0.3372(5) 0.5183(3) 0.0421(12) Uani 1 1 d .
H7A H 0.2166 0.3503 0.5659 0.051 Uiso 1 1 calc R
C8 C 0.0013(7) 0.2141(5) 0.4962(3) 0.0466(13) Uani 1 1 d .
H8A H -0.0089 0.1430 0.5287 0.056 Uiso 1 1 calc R
C9 C -0.1182(7) 0.1967(5) 0.4256(3) 0.0462(13) Uani 1 1 d .
H9A H -0.2088 0.1135 0.4095 0.055 Uiso 1 1 calc R
C10 C -0.1006(6) 0.3054(5) 0.3793(3) 0.0358(11) Uani 1 1 d .
H10A H -0.1819 0.2948 0.3321 0.043 Uiso 1 1 calc R
C11 C -0.1763(7) 0.2517(5) 0.0227(3) 0.0477(13) Uani 1 1 d .
H11A H -0.1560 0.1891 0.0583 0.057 Uiso 1 1 calc R
C12 C -0.1789(7) 0.2209(6) -0.0554(3) 0.0653(17) Uani 1 1 d .
H12A H -0.1596 0.1390 -0.0721 0.078 Uiso 1 1 calc R
C13 C -0.2104(8) 0.3131(6) -0.1078(3) 0.0628(17) Uani 1 1 d .
H13A H -0.2101 0.2954 -0.1601 0.075 Uiso 1 1 calc R
C14 C -0.2422(7) 0.4318(6) -0.0824(3) 0.0494(14) Uani 1 1 d .
H14A H -0.2655 0.4943 -0.1175 0.059 Uiso 1 1 calc R
C15 C -0.2392(5) 0.4573(5) -0.0039(2) 0.0338(11) Uani 1 1 d .
C16 C -0.2708(5) 0.5802(5) 0.0301(2) 0.0315(10) Uani 1 1 d .
C17 C -0.3171(7) 0.6816(6) -0.0128(3) 0.0512(14) Uani 1 1 d .
H17A H -0.3307 0.6732 -0.0671 0.061 Uiso 1 1 calc R
C18 C -0.3430(7) 0.7935(6) 0.0239(3) 0.0573(15) Uani 1 1 d .
H18A H -0.3744 0.8611 -0.0048 0.069 Uiso 1 1 calc R
C19 C -0.3215(7) 0.8041(6) 0.1046(3) 0.0522(14) Uani 1 1 d .
H19A H -0.3356 0.8801 0.1316 0.063 Uiso 1 1 calc R
C20 C -0.2786(6) 0.6997(5) 0.1443(3) 0.0412(12) Uani 1 1 d .
H20A H -0.2666 0.7058 0.1984 0.049 Uiso 1 1 calc R
C21 C 0.1617(5) 0.9931(4) 0.2658(2) 0.0220(9) Uani 1 1 d .
C22 C 0.0915(5) 1.1012(4) 0.2595(2) 0.0238(9) Uani 1 1 d .
H22A H -0.0116 1.0870 0.2693 0.029 Uiso 1 1 calc R
C23 C 0.1750(5) 1.2304(4) 0.2387(2) 0.0226(9) Uani 1 1 d .
C24 C 0.3270(5) 1.2492(4) 0.2219(2) 0.0231(9) Uani 1 1 d .
H24A H 0.3855 1.3371 0.2106 0.028 Uiso 1 1 calc R
C25 C 0.3921(5) 1.1391(4) 0.2219(2) 0.0221(9) Uani 1 1 d .
C26 C 0.3102(5) 1.0122(4) 0.2454(2) 0.0221(9) Uani 1 1 d .
H26A H 0.3553 0.9387 0.2475 0.027 Uiso 1 1 calc R
C27 C 0.0803(5) 0.8584(4) 0.2964(2) 0.0238(9) Uani 1 1 d .
C28 C 0.1008(5) 1.3483(4) 0.2323(2) 0.0250(9) Uani 1 1 d .
O2 O 0.1909(4) 1.4722(3) 0.26021(18) 0.0357(7) Uani 1 1 d .
O3 O -0.0513(3) 1.3097(3) 0.19699(17) 0.0346(7) Uani 1 1 d .
C29 C 0.5467(5) 1.1584(5) 0.1937(2) 0.0279(10) Uani 1 1 d .
O4 O 0.5843(3) 1.2626(3) 0.15724(17) 0.0341(7) Uani 1 1 d .
O5 O 0.6207(4) 1.0695(4) 0.2069(2) 0.0530(10) Uani 1 1 d .

loop_
_atom_site_aniso_label
_atom_site_aniso_U_11
_atom_site_aniso_U_22
_atom_site_aniso_U_33
_atom_site_aniso_U_23
_atom_site_aniso_U_13
_atom_site_aniso_U_12
Cu1 0.0327(3) 0.0190(3) 0.0251(3) 0.0076(2) 0.0073(2) 0.0091(2)
Cu2 0.0289(3) 0.0224(3) 0.0248(3) 0.0062(2) 0.0070(2) 0.0115(2)
O1 0.0370(17) 0.0299(18) 0.0225(15) 0.0034(13) 0.0036(12) 0.0135(14)
O1W 0.041(2) 0.037(3) 0.067(3) 0.008(2) 0.0087(19) 0.010(2)
O2W 0.045(3) 0.039(2) 0.077(3) 0.018(2) 0.023(2) 0.018(2)
O6 0.0377(17) 0.0203(17) 0.0431(18) 0.0145(14) 0.0178(14) 0.0145(14)
O7 0.0468(19) 0.0318(19) 0.052(2) 0.0198(16) 0.0316(16) 0.0214(16)
N1 0.038(2) 0.028(2) 0.029(2) 0.0063(16) 0.0094(16) 0.0115(18)
N2 0.037(2) 0.020(2) 0.0239(18) 0.0073(15) 0.0081(16) 0.0094(17)
N3 0.035(2) 0.032(2) 0.0250(19) 0.0103(16) 0.0069(15) 0.0156(18)
N4 0.037(2) 0.024(2) 0.032(2) 0.0049(16) 0.0145(17) 0.0080(17)
C1 0.045(3) 0.039(3) 0.038(3) 0.005(2) 0.008(2) 0.009(2)
C2 0.045(3) 0.045(4) 0.055(3) -0.001(3) 0.004(3) 0.003(3)
C3 0.044(3) 0.058(4) 0.042(3) -0.006(3) -0.005(2) 0.015(3)
C4 0.053(3) 0.049(3) 0.029(3) 0.009(2) 0.006(2) 0.020(3)
C5 0.038(3) 0.034(3) 0.027(2) 0.006(2) 0.006(2) 0.020(2)
C6 0.037(3) 0.033(3) 0.026(2) 0.0060(19) 0.0111(19) 0.016(2)
C7 0.065(3) 0.033(3) 0.031(3) 0.012(2) 0.011(2) 0.021(3)
C8 0.079(4) 0.035(3) 0.039(3) 0.021(2) 0.027(3) 0.026(3)
C9 0.063(3) 0.026(3) 0.049(3) 0.009(2) 0.025(3) 0.006(2)
C10 0.044(3) 0.029(3) 0.034(3) 0.008(2) 0.015(2) 0.007(2)
C11 0.071(4) 0.036(3) 0.042(3) -0.002(2) 0.019(3) 0.025(3)
C12 0.084(4) 0.052(4) 0.063(4) -0.016(3) 0.032(3) 0.021(3)
C13 0.092(5) 0.055(4) 0.036(3) -0.002(3) 0.027(3) 0.010(3)
C14 0.073(4) 0.044(3) 0.033(3) 0.007(2) 0.022(3) 0.015(3)
C15 0.042(3) 0.032(3) 0.025(2) 0.008(2) 0.012(2) 0.006(2)
C16 0.036(3) 0.030(3) 0.028(2) 0.0081(19) 0.0083(19) 0.009(2)
C17 0.074(4) 0.056(4) 0.030(3) 0.019(3) 0.008(3) 0.034(3)
C18 0.074(4) 0.055(4) 0.052(3) 0.024(3) 0.008(3) 0.037(3)
C19 0.072(4) 0.046(3) 0.050(3) 0.012(3) 0.012(3) 0.038(3)
C20 0.060(3) 0.041(3) 0.033(3) 0.010(2) 0.011(2) 0.031(3)
C21 0.027(2) 0.021(2) 0.019(2) 0.0081(17) 0.0070(17) 0.0093(18)
C22 0.023(2) 0.023(2) 0.029(2) 0.0048(18) 0.0104(17) 0.0107(18)
C23 0.028(2) 0.016(2) 0.022(2) 0.0011(17) 0.0035(17) 0.0079(18)
C24 0.030(2) 0.015(2) 0.024(2) 0.0073(17) 0.0074(18) 0.0067(18)
C25 0.024(2) 0.019(2) 0.023(2) 0.0009(17) 0.0050(17) 0.0080(18)
C26 0.028(2) 0.015(2) 0.027(2) 0.0033(17) 0.0057(17) 0.0130(18)
C27 0.029(2) 0.020(2) 0.022(2) 0.0071(17) 0.0041(18) 0.0097(19)
C28 0.033(2) 0.019(2) 0.029(2) 0.0096(18) 0.0126(19) 0.012(2)
O2 0.0381(18) 0.0178(17) 0.054(2) 0.0060(15) 0.0157(15) 0.0111(15)
O3 0.0289(17) 0.0296(18) 0.0463(19) 0.0060(14) 0.0023(14) 0.0168(14)
C29 0.025(2) 0.027(3) 0.033(2) 0.004(2) 0.0089(18) 0.010(2)
O4 0.0275(16) 0.0355(19) 0.0411(18) 0.0197(15) 0.0133(14) 0.0073(14)
O5 0.053(2) 0.040(2) 0.095(3) 0.032(2) 0.047(2) 0.0313(19)

loop_
_atom_type_symbol
_atom_type_description
_atom_type_scat_dispersion_real
_atom_type_scat_dispersion_imag
_atom_type_scat_source
C C 0.0033 0.0016 'International Tables Vol C Tables 4.2.6.8 and 6.1.1.4'
H H 0.0000 0.0000 'International Tables Vol C Tables 4.2.6.8 and 6.1.1.4'
N N 0.0061 0.0033 'International Tables Vol C Tables 4.2.6.8 and 6.1.1.4'
O O 0.0106 0.0060 'International Tables Vol C Tables 4.2.6.8 and 6.1.1.4'
Cu Cu 0.3201 1.2651 'International Tables Vol C Tables 4.2.6.8 and 6.1.1.4'

loop_
_geom_angle_atom_site_label_1
_geom_angle_atom_site_label_2
_geom_angle_atom_site_label_3
_geom_angle
_geom_angle_site_symmetry_1
_geom_angle_site_symmetry_3
O1 Cu1 O6 96.22(12) . .
O1 Cu1 N2 92.19(13) . .
O6 Cu1 N2 171.15(13) . .
O1 Cu1 N1 167.87(13) . .
O6 Cu1 N1 91.28(13) . .
N2 Cu1 N1 79.98(14) . .
O1 Cu1 O2 96.60(11) . 1_545
O6 Cu1 O2 90.62(11) . 1_545
N2 Cu1 O2 91.16(12) . 1_545
N1 Cu1 O2 92.82(12) . 1_545
O1 Cu2 O3 91.99(12) . 1_545
O1 Cu2 N4 170.50(13) . .
O3 Cu2 N4 89.81(13) 1_545 .
O1 Cu2 N3 95.41(13) . .
O3 Cu2 N3 156.85(13) 1_545 .
N4 Cu2 N3 79.52(14) . .
O1 Cu2 O4 96.41(12) . 1_445
O3 Cu2 O4 92.67(12) 1_545 1_445
N4 Cu2 O4 92.83(13) . 1_445
N3 Cu2 O4 108.21(13) . 1_445
Cu2 O1 Cu1 119.92(14) . .
H1WB O1W H1WA 109(6) . .
H2WB O2W H2WA 104(6) . .
C27 O6 Cu1 120.2(3) . .
C1 N1 C5 118.7(4) . .
C1 N1 Cu1 126.2(3) . .
C5 N1 Cu1 115.1(3) . .
C10 N2 C6 119.1(4) . .
C10 N2 Cu1 125.1(3) . .
C6 N2 Cu1 115.7(3) . .
C20 N3 C16 118.9(4) . .
C20 N3 Cu2 126.3(3) . .
C16 N3 Cu2 114.8(3) . .
C11 N4 C15 119.4(4) . .
C11 N4 Cu2 124.6(3) . .
C15 N4 Cu2 116.0(3) . .
N1 C1 C2 122.9(5) . .
N1 C1 H1A 118.5 . .
C2 C1 H1A 118.5 . .
C1 C2 C3 118.6(5) . .
C1 C2 H2A 120.7 . .
C3 C2 H2A 120.7 . .
C4 C3 C2 119.4(5) . .
C4 C3 H3A 120.3 . .
C2 C3 H3A 120.3 . .
C3 C4 C5 119.2(5) . .
C3 C4 H4A 120.4 . .
C5 C4 H4A 120.4 . .
N1 C5 C4 121.2(4) . .
N1 C5 C6 115.2(4) . .
C4 C5 C6 123.6(4) . .
N2 C6 C7 121.2(4) . .
N2 C6 C5 113.9(4) . .
C7 C6 C5 125.0(4) . .
C8 C7 C6 119.2(4) . .
C8 C7 H7A 120.4 . .
C6 C7 H7A 120.4 . .
C7 C8 C9 119.7(4) . .
C7 C8 H8A 120.2 . .
C9 C8 H8A 120.2 . .
C8 C9 C10 118.7(5) . .
C8 C9 H9A 120.7 . .
C10 C9 H9A 120.7 . .
N2 C10 C9 122.1(4) . .
N2 C10 H10A 118.9 . .
C9 C10 H10A 118.9 . .
N4 C11 C12 121.4(5) . .
N4 C11 H11A 119.3 . .
C12 C11 H11A 119.3 . .
C13 C12 C11 119.0(5) . .
C13 C12 H12A 120.5 . .
C11 C12 H12A 120.5 . .
C14 C13 C12 119.5(5) . .
C14 C13 H13A 120.2 . .
C12 C13 H13A 120.2 . .
C13 C14 C15 119.2(5) . .
C13 C14 H14A 120.4 . .
C15 C14 H14A 120.4 . .
N4 C15 C14 121.3(4) . .
N4 C15 C16 114.5(4) . .
C14 C15 C16 124.2(4) . .
N3 C16 C17 120.2(4) . .
N3 C16 C15 115.1(4) . .
C17 C16 C15 124.7(4) . .
C18 C17 C16 120.7(4) . .
C18 C17 H17A 119.7 . .
C16 C17 H17A 119.7 . .
C17 C18 C19 118.6(5) . .
C17 C18 H18A 120.7 . .
C19 C18 H18A 120.7 . .
C20 C19 C18 118.5(5) . .
C20 C19 H19A 120.7 . .
C18 C19 H19A 120.7 . .
N3 C20 C19 123.0(4) . .
N3 C20 H20A 118.5 . .
C19 C20 H20A 118.5 . .
C22 C21 C26 119.1(4) . .
C22 C21 C27 120.4(3) . .
C26 C21 C27 120.5(3) . .
C21 C22 C23 120.2(4) . .
C21 C22 H22A 119.9 . .
C23 C22 H22A 119.9 . .
C22 C23 C24 119.5(4) . .
C22 C23 C28 120.7(4) . .
C24 C23 C28 119.8(4) . .
C25 C24 C23 120.9(4) . .
C25 C24 H24A 119.6 . .
C23 C24 H24A 119.6 . .
C24 C25 C26 118.8(4) . .
C24 C25 C29 119.2(4) . .
C26 C25 C29 122.0(3) . .
C25 C26 C21 121.2(3) . .
C25 C26 H26A 119.4 . .
C21 C26 H26A 119.4 . .
O7 C27 O6 125.0(4) . .
O7 C27 C21 120.1(4) . .
O6 C27 C21 114.9(3) . .
O2 C28 O3 125.8(4) . .
O2 C28 C23 119.7(4) . .
O3 C28 C23 114.5(4) . .
C28 O2 Cu1 112.6(3) . 1_565
C28 O3 Cu2 128.4(3) . 1_565
O5 C29 O4 126.6(4) . .
O5 C29 C25 118.3(4) . .
O4 C29 C25 115.0(3) . .
C29 O4 Cu2 135.1(3) . 1_665

loop_
_geom_bond_atom_site_label_1
_geom_bond_atom_site_label_2
_geom_bond_distance
_geom_bond_site_symmetry_2
Cu1 O1 1.920(3) .
Cu1 O6 1.933(3) .
Cu1 N2 2.016(3) .
Cu1 N1 2.032(3) .
Cu1 O2 2.331(3) 1_545
Cu2 O1 1.915(3) .
Cu2 O3 1.973(3) 1_545
Cu2 N4 2.017(3) .
Cu2 N3 2.042(3) .
Cu2 O4 2.137(3) 1_445
O1W H1WB 0.75(6) .
O1W H1WA 0.83(6) .
O2W H2WB 0.79(6) .
O2W H2WA 0.74(5) .
O6 C27 1.281(5) .
O7 C27 1.229(5) .
N1 C1 1.338(6) .
N1 C5 1.343(5) .
N2 C10 1.337(5) .
N2 C6 1.359(5) .
N3 C20 1.338(5) .
N3 C16 1.347(5) .
N4 C11 1.342(5) .
N4 C15 1.345(5) .
C1 C2 1.369(6) .
C1 H1A 0.9300 .
C2 C3 1.376(7) .
C2 H2A 0.9300 .
C3 C4 1.374(7) .
C3 H3A 0.9300 .
C4 C5 1.390(6) .
C4 H4A 0.9300 .
C5 C6 1.479(6) .
C6 C7 1.382(6) .
C7 C8 1.376(7) .
C7 H7A 0.9300 .
C8 C9 1.380(7) .
C8 H8A 0.9300 .
C9 C10 1.383(6) .
C9 H9A 0.9300 .
C10 H10A 0.9300 .
C11 C12 1.388(6) .
C11 H11A 0.9300 .
C12 C13 1.374(7) .
C12 H12A 0.9300 .
C13 C14 1.373(7) .
C13 H13A 0.9300 .
C14 C15 1.386(6) .
C14 H14A 0.9300 .
C15 C16 1.466(6) .
C16 C17 1.390(6) .
C17 C18 1.366(7) .
C17 H17A 0.9300 .
C18 C19 1.382(7) .
C18 H18A 0.9300 .
C19 C20 1.376(6) .
C19 H19A 0.9300 .
C20 H20A 0.9300 .
C21 C22 1.390(5) .
C21 C26 1.392(5) .
C21 C27 1.510(5) .
C22 C23 1.391(5) .
C22 H22A 0.9300 .
C23 C24 1.393(5) .
C23 C28 1.502(5) .
C24 C25 1.382(5) .
C24 H24A 0.9300 .
C25 C26 1.391(5) .
C25 C29 1.514(5) .
C26 H26A 0.9300 .
C28 O2 1.245(5) .
C28 O3 1.252(5) .
O2 Cu1 2.331(3) 1_565
O3 Cu2 1.973(3) 1_565
C29 O5 1.246(5) .
C29 O4 1.250(5) .
O4 Cu2 2.138(3) 1_665
